data_4115120
loop_
_publ_author_name
'Daniel B. Werz'
'Rolf Gleiter'
'Frank Rominger'

_publ_contact_author_address
;
        Organisch-Chemisches Institut
        Universit\"at Heidelberg
        Im Neuenheimer Feld 270
        D-69120 Heidelberg
        Germany
;
_publ_contact_author_email rolf.gleiter@urz.uni-heidelberg.de
_publ_contact_author_fax '049 6221 54- 4205'
_publ_contact_author_name 'Gleiter, Rolf'
_publ_contact_author_phone '049 6221 54- 8400'
_publ_section_title
;
 Nanotube Formation Favored by Chalcogen-Chalcogen Interactions
;
_journal_name_full 'Journal of the American Chemical Society'
_journal_page_first 10638
_journal_page_last 10639
_journal_paper_doi 10.1021/ja027146d
_journal_volume 124
_journal_year 2002
_chemical_formula_sum 'C34 H38 S6'
_chemical_formula_weight 639.00
_chemical_name_systematic
;
 ?
;
_space_group_IT_number 2
_symmetry_cell_setting triclinic
_symmetry_space_group_name_Hall '-P 1'
_symmetry_space_group_name_H-M 'P -1'
_atom_sites_solution_hydrogens geom
_atom_sites_solution_primary direct
_atom_sites_solution_secondary difmap
_audit_creation_method SHELXL-97
_cell_angle_alpha 114.0180(10)
_cell_angle_beta 102.7920(10)
_cell_angle_gamma 102.0770(10)
_cell_formula_units_Z 2
_cell_length_a 9.67030(10)
_cell_length_b 14.35310(10)
_cell_length_c 14.6377(2)
_cell_measurement_temperature 200(2)
_cell_volume 1704.47(4)
_computing_cell_refinement 'Bruker SMART'
_computing_data_collection 'Bruker SMART'
_computing_data_reduction 'Bruker SHELXTL'
_computing_molecular_graphics 'Bruker SHELXTL'
_computing_publication_material 'Bruker SHELXTL'
_computing_structure_refinement 'SHELXL-97 (Sheldrick, 1997)'
_computing_structure_solution 'SHELXS-97 (Sheldrick, 1990)'
_diffrn_ambient_temperature 200(2)
_diffrn_measured_fraction_theta_full 0.996
_diffrn_measured_fraction_theta_max 0.996
_diffrn_measurement_device_type 'CCD area detector'
_diffrn_measurement_method 'phi and omega scans'
_diffrn_radiation_monochromator graphite
_diffrn_radiation_source 'fine-focus sealed tube'
_diffrn_radiation_type MoK\a
_diffrn_radiation_wavelength 0.71073
_diffrn_reflns_av_R_equivalents 0.0325
_diffrn_reflns_av_sigmaI/netI 0.0452
_diffrn_reflns_limit_h_max 12
_diffrn_reflns_limit_h_min -12
_diffrn_reflns_limit_k_max 17
_diffrn_reflns_limit_k_min -17
_diffrn_reflns_limit_l_max 18
_diffrn_reflns_limit_l_min -18
_diffrn_reflns_number 16336
_diffrn_reflns_theta_full 26.33
_diffrn_reflns_theta_max 26.33
_diffrn_reflns_theta_min 1.62
_exptl_absorpt_coefficient_mu 0.423
_exptl_absorpt_correction_T_max 0.96
_exptl_absorpt_correction_T_min 0.80
_exptl_absorpt_correction_type multi-scan
_exptl_absorpt_process_details 'Blessing, Acta Cryst. (1995) A51 33-38.'
_exptl_crystal_colour pale_yellow
_exptl_crystal_density_diffrn 1.245
_exptl_crystal_description polyhedron
_exptl_crystal_F_000 676
_exptl_crystal_size_max .40
_exptl_crystal_size_mid .21
_exptl_crystal_size_min .12
_refine_diff_density_max 0.967
_refine_diff_density_min -1.034
_refine_diff_density_rms 0.053
_refine_ls_extinction_method none
_refine_ls_goodness_of_fit_ref 1.062
_refine_ls_hydrogen_treatment constr
_refine_ls_matrix_type full
_refine_ls_number_parameters 362
_refine_ls_number_reflns 6909
_refine_ls_number_restraints 0
_refine_ls_restrained_S_all 1.062
_refine_ls_R_factor_all 0.0887
_refine_ls_R_factor_gt 0.0531
_refine_ls_shift/su_max 0.003
_refine_ls_shift/su_mean 0.000
_refine_ls_structure_factor_coef Fsqd
_refine_ls_weighting_details 'calc w=1/[\s^2^(Fo^2^)+(0.0593P)^2^+1.0692P] where P=(Fo^2^+2Fc^2^)/3'
_refine_ls_weighting_scheme calc
_refine_ls_wR_factor_gt 0.1307
_refine_ls_wR_factor_ref 0.1453
_reflns_number_gt 4527
_reflns_number_total 6909
_reflns_threshold_expression >2sigma(I)
_cod_data_source_file ja027146d_s2_4.cif
_cod_data_source_block dwe56_(in_paper_2*toluene)
_cod_original_cell_volume 1704.47(3)
_cod_database_code 4115120

loop_
_symmetry_equiv_pos_as_xyz
'x, y, z'
'-x, -y, -z'

loop_
_atom_site_label
_atom_site_type_symbol
_atom_site_fract_x
_atom_site_fract_y
_atom_site_fract_z
_atom_site_U_iso_or_equiv
_atom_site_adp_type
_atom_site_occupancy
_atom_site_symmetry_multiplicity
_atom_site_calc_flag
_atom_site_refinement_flags
S1 S 0.96731(9) 0.67478(7) 0.23130(7) 0.0539(2) Uani 1 1 d .
S2 S 0.28891(11) 0.22014(8) -0.04646(7) 0.0639(3) Uani 1 1 d .
S3 S 0.75866(12) 0.02270(9) 0.31643(8) 0.0718(3) Uani 1 1 d .
S4 S 0.59558(10) 0.25941(7) 0.79402(7) 0.0524(2) Uani 1 1 d .
S5 S 1.21286(10) 0.76856(8) 0.96859(8) 0.0600(3) Uani 1 1 d .
S6 S 0.82389(9) 1.02254(7) 0.72386(7) 0.0494(2) Uani 1 1 d .
C2 C 0.8047(4) 0.5712(3) 0.1635(2) 0.0445(7) Uani 1 1 d .
C3 C 0.6909(4) 0.4932(3) 0.1130(2) 0.0426(7) Uani 1 1 d .
C4 C 0.5612(4) 0.4052(3) 0.0597(2) 0.0434(7) Uani 1 1 d .
C5 C 0.4465(4) 0.3280(3) 0.0160(2) 0.0458(8) Uani 1 1 d .
C7 C 0.2873(4) 0.1748(4) 0.0505(4) 0.0779(13) Uani 1 1 d .
H7A H 0.2643 0.2271 0.1092 0.094 Uiso 1 1 calc R
H7B H 0.2057 0.1041 0.0173 0.094 Uiso 1 1 calc R
C8 C 0.4331(5) 0.1625(5) 0.0961(5) 0.145(3) Uani 1 1 d .
H8A H 0.4803 0.1439 0.0405 0.174 Uiso 1 1 calc R
H8B H 0.5000 0.2344 0.1554 0.174 Uiso 1 1 calc R
C9 C 0.4332(4) 0.0879(3) 0.1339(3) 0.0580(9) Uani 1 1 d .
H9A H 0.3919 0.0146 0.0717 0.070 Uiso 1 1 calc R
H9B H 0.3627 0.0928 0.1742 0.070 Uiso 1 1 calc R
C10 C 0.5834(4) 0.0981(3) 0.2050(3) 0.0641(10) Uani 1 1 d .
H10A H 0.6613 0.1109 0.1735 0.077 Uiso 1 1 calc R
H10B H 0.6128 0.1620 0.2756 0.077 Uiso 1 1 calc R
C11 C 0.5806(5) 0.0013(3) 0.2199(3) 0.0782(13) Uani 1 1 d .
H11A H 0.5617 -0.0614 0.1505 0.094 Uiso 1 1 calc R
H11B H 0.4967 -0.0160 0.2452 0.094 Uiso 1 1 calc R
C13 C 0.7206(4) 0.0767(3) 0.4286(3) 0.0505(8) Uani 1 1 d .
C14 C 0.6935(3) 0.1144(2) 0.5099(3) 0.0452(8) Uani 1 1 d .
C15 C 0.6610(3) 0.1601(2) 0.6005(3) 0.0441(7) Uani 1 1 d .
C16 C 0.6318(3) 0.2016(3) 0.6808(3) 0.0460(8) Uani 1 1 d .
C18 C 0.5569(4) 0.3751(3) 0.7870(3) 0.0560(9) Uani 1 1 d .
H18A H 0.4671 0.3482 0.7233 0.067 Uiso 1 1 calc R
H18B H 0.5314 0.4158 0.8502 0.067 Uiso 1 1 calc R
C19 C 0.6847(4) 0.4531(3) 0.7817(2) 0.0483(8) Uani 1 1 d .
H19A H 0.7192 0.4111 0.7241 0.058 Uiso 1 1 calc R
H19B H 0.6451 0.5034 0.7624 0.058 Uiso 1 1 calc R
C20 C 0.8191(3) 0.5192(3) 0.8840(2) 0.0445(7) Uani 1 1 d .
H20A H 0.8634 0.4699 0.9017 0.053 Uiso 1 1 calc R
H20B H 0.7852 0.5594 0.9428 0.053 Uiso 1 1 calc R
C21 C 0.9390(4) 0.5993(3) 0.8746(2) 0.0452(7) Uani 1 1 d .
H21A H 0.9828 0.5584 0.8229 0.054 Uiso 1 1 calc R
H21B H 0.8908 0.6410 0.8464 0.054 Uiso 1 1 calc R
C22 C 1.0643(4) 0.6775(3) 0.9797(3) 0.0528(8) Uani 1 1 d .
H22A H 1.1085 0.6355 1.0098 0.063 Uiso 1 1 calc R
H22B H 1.0210 0.7209 1.0301 0.063 Uiso 1 1 calc R
C24 C 1.1166(4) 0.8325(3) 0.9197(2) 0.0477(8) Uani 1 1 d .
C25 C 1.0543(3) 0.8795(3) 0.8819(2) 0.0433(7) Uani 1 1 d .
C26 C 0.9807(3) 0.9272(3) 0.8335(2) 0.0435(7) Uani 1 1 d .
C27 C 0.9154(3) 0.9684(3) 0.7891(2) 0.0433(7) Uani 1 1 d .
C29 C 0.6828(3) 0.8998(3) 0.6091(3) 0.0507(8) Uani 1 1 d .
H29A H 0.6142 0.8641 0.6353 0.061 Uiso 1 1 calc R
H29B H 0.6220 0.9216 0.5627 0.061 Uiso 1 1 calc R
C30 C 0.7425(4) 0.8173(3) 0.5420(3) 0.0482(8) Uani 1 1 d .
H30A H 0.6589 0.7475 0.4969 0.058 Uiso 1 1 calc R
H30B H 0.8192 0.8061 0.5899 0.058 Uiso 1 1 calc R
C31 C 0.8121(3) 0.8481(3) 0.4705(3) 0.0454(7) Uani 1 1 d .
H31A H 0.8981 0.9167 0.5151 0.054 Uiso 1 1 calc R
H31B H 0.7366 0.8606 0.4230 0.054 Uiso 1 1 calc R
C32 C 0.8668(3) 0.7604(3) 0.4030(2) 0.0425(7) Uani 1 1 d .
H32A H 0.9558 0.7580 0.4497 0.051 Uiso 1 1 calc R
H32B H 0.7866 0.6891 0.3694 0.051 Uiso 1 1 calc R
C33 C 0.9083(4) 0.7801(3) 0.3170(3) 0.0495(8) Uani 1 1 d .
H33A H 0.9908 0.8503 0.3511 0.059 Uiso 1 1 calc R
H33B H 0.8203 0.7857 0.2725 0.059 Uiso 1 1 calc R
C50 C 0.9921(5) 0.3500(4) 0.3854(3) 0.0847(13) Uani 1 1 d .
H50A H 0.9663 0.2713 0.3462 0.127 Uiso 1 1 calc R
H50B H 1.0648 0.3780 0.4567 0.127 Uiso 1 1 calc R
H50C H 1.0363 0.3832 0.3472 0.127 Uiso 1 1 calc R
C51 C 0.8521(4) 0.3771(3) 0.3950(3) 0.0598(9) Uani 1 1 d .
C52 C 0.7842(5) 0.4178(3) 0.3343(3) 0.0693(11) Uani 1 1 d .
H52 H 0.8287 0.4310 0.2871 0.083 Uiso 1 1 calc R
C53 C 0.6540(5) 0.4399(4) 0.3397(4) 0.0867(14) Uani 1 1 d .
H53 H 0.6106 0.4696 0.2981 0.104 Uiso 1 1 calc R
C54 C 0.5867(6) 0.4186(5) 0.4064(4) 0.1065(18) Uani 1 1 d .
H54 H 0.4945 0.4309 0.4088 0.128 Uiso 1 1 calc R
C55 C 0.6553(6) 0.3789(4) 0.4704(4) 0.0950(16) Uani 1 1 d .
H55 H 0.6111 0.3655 0.5177 0.114 Uiso 1 1 calc R
C56 C 0.7859(6) 0.3597(3) 0.4643(3) 0.0752(12) Uani 1 1 d .
H56 H 0.8330 0.3338 0.5086 0.090 Uiso 1 1 calc R

loop_
_atom_site_aniso_label
_atom_site_aniso_U_11
_atom_site_aniso_U_22
_atom_site_aniso_U_33
_atom_site_aniso_U_23
_atom_site_aniso_U_13
_atom_site_aniso_U_12
S1 0.0422(5) 0.0600(6) 0.0602(5) 0.0254(5) 0.0262(4) 0.0162(4)
S2 0.0552(6) 0.0673(6) 0.0442(5) 0.0172(5) 0.0051(4) 0.0052(5)
S3 0.0708(7) 0.0977(8) 0.0547(6) 0.0285(6) 0.0239(5) 0.0562(6)
S4 0.0490(5) 0.0601(6) 0.0477(5) 0.0287(4) 0.0146(4) 0.0132(4)
S5 0.0454(5) 0.0610(6) 0.0749(6) 0.0388(5) 0.0081(4) 0.0199(4)
S6 0.0524(5) 0.0518(5) 0.0550(5) 0.0333(4) 0.0190(4) 0.0213(4)
C2 0.0464(19) 0.054(2) 0.0436(18) 0.0265(16) 0.0213(15) 0.0242(17)
C3 0.0457(19) 0.052(2) 0.0413(17) 0.0253(16) 0.0200(15) 0.0253(17)
C4 0.049(2) 0.052(2) 0.0397(17) 0.0253(16) 0.0190(16) 0.0265(18)
C5 0.051(2) 0.052(2) 0.0412(18) 0.0225(16) 0.0196(16) 0.0236(17)
C7 0.050(2) 0.081(3) 0.093(3) 0.057(3) 0.002(2) -0.003(2)
C8 0.059(3) 0.155(5) 0.205(6) 0.149(5) -0.046(3) -0.027(3)
C9 0.050(2) 0.056(2) 0.051(2) 0.0130(17) 0.0103(17) 0.0178(17)
C10 0.048(2) 0.090(3) 0.059(2) 0.047(2) 0.0152(17) 0.0091(19)
C11 0.085(3) 0.070(3) 0.051(2) 0.005(2) 0.004(2) 0.042(2)
C13 0.0422(18) 0.0433(19) 0.057(2) 0.0188(17) 0.0105(16) 0.0158(15)
C14 0.0378(17) 0.0394(17) 0.051(2) 0.0187(16) 0.0067(15) 0.0133(14)
C15 0.0373(17) 0.0381(17) 0.053(2) 0.0216(16) 0.0091(15) 0.0129(14)
C16 0.0332(16) 0.0478(19) 0.053(2) 0.0262(17) 0.0060(15) 0.0114(14)
C18 0.0400(18) 0.067(2) 0.054(2) 0.0221(18) 0.0116(16) 0.0230(17)
C19 0.0521(19) 0.0488(19) 0.0453(18) 0.0232(16) 0.0100(15) 0.0246(16)
C20 0.0457(18) 0.0524(19) 0.0398(17) 0.0238(15) 0.0128(14) 0.0231(15)
C21 0.0532(19) 0.0479(19) 0.0414(17) 0.0249(15) 0.0150(15) 0.0234(16)
C22 0.0512(19) 0.059(2) 0.0497(19) 0.0319(17) 0.0078(16) 0.0192(17)
C24 0.0489(19) 0.0482(19) 0.0415(18) 0.0192(16) 0.0128(15) 0.0154(16)
C25 0.0413(17) 0.0485(19) 0.0409(17) 0.0238(16) 0.0118(14) 0.0137(15)
C26 0.0414(17) 0.0434(18) 0.0408(17) 0.0192(15) 0.0135(14) 0.0077(14)
C27 0.0406(17) 0.0476(18) 0.0463(18) 0.0270(16) 0.0174(14) 0.0115(15)
C29 0.0397(17) 0.066(2) 0.055(2) 0.0359(18) 0.0170(15) 0.0186(16)
C30 0.0424(18) 0.053(2) 0.0482(19) 0.0262(16) 0.0134(15) 0.0115(15)
C31 0.0403(17) 0.0502(19) 0.0476(18) 0.0260(16) 0.0149(15) 0.0132(15)
C32 0.0341(16) 0.0492(18) 0.0448(17) 0.0253(15) 0.0108(14) 0.0117(14)
C33 0.052(2) 0.0461(19) 0.052(2) 0.0234(16) 0.0219(16) 0.0162(16)
C50 0.098(3) 0.074(3) 0.067(3) 0.019(2) 0.016(2) 0.044(3)
C51 0.077(3) 0.045(2) 0.046(2) 0.0164(17) 0.0138(19) 0.0189(18)
C52 0.087(3) 0.077(3) 0.052(2) 0.036(2) 0.024(2) 0.031(2)
C53 0.091(3) 0.119(4) 0.070(3) 0.051(3) 0.032(3) 0.057(3)
C54 0.078(3) 0.150(5) 0.078(3) 0.036(3) 0.033(3) 0.045(3)
C55 0.104(4) 0.106(4) 0.062(3) 0.035(3) 0.035(3) 0.012(3)
C56 0.101(4) 0.066(3) 0.054(2) 0.032(2) 0.022(2) 0.017(2)

loop_
_atom_type_symbol
_atom_type_description
_atom_type_scat_dispersion_real
_atom_type_scat_dispersion_imag
_atom_type_scat_source
C C 0.0033 0.0016 'International Tables Vol C Tables 4.2.6.8 and 6.1.1.4'
H H 0.0000 0.0000 'International Tables Vol C Tables 4.2.6.8 and 6.1.1.4'
S S 0.1246 0.1234 'International Tables Vol C Tables 4.2.6.8 and 6.1.1.4'

loop_
_geom_angle_atom_site_label_1
_geom_angle_atom_site_label_2
_geom_angle_atom_site_label_3
_geom_angle
C2 S1 C33 101.26(15)
C5 S2 C7 102.51(17)
C13 S3 C11 99.47(18)
C16 S4 C18 100.77(16)
C24 S5 C22 101.24(16)
C27 S6 C29 100.61(16)
C3 C2 S1 177.0(3)
C2 C3 C4 177.6(3)
C5 C4 C3 177.7(3)
C4 C5 S2 178.9(3)
C8 C7 S2 113.5(3)
C9 C8 C7 119.6(4)
C8 C9 C10 117.7(3)
C11 C10 C9 113.9(3)
C10 C11 S3 112.2(3)
C14 C13 S3 179.0(3)
C13 C14 C15 177.5(3)
C16 C15 C14 179.3(3)
C15 C16 S4 178.6(3)
C19 C18 S4 115.4(2)
C20 C19 C18 114.6(3)
C19 C20 C21 111.7(3)
C22 C21 C20 113.1(3)
C21 C22 S5 113.6(2)
C25 C24 S5 176.0(3)
C24 C25 C26 176.6(3)
C27 C26 C25 179.0(4)
C26 C27 S6 178.3(3)
C30 C29 S6 116.3(2)
C29 C30 C31 114.7(3)
C30 C31 C32 112.1(3)
C33 C32 C31 112.3(3)
C32 C33 S1 113.8(2)
C52 C51 C56 117.9(4)
C52 C51 C50 121.3(4)
C56 C51 C50 120.8(4)
C53 C52 C51 122.0(4)
C52 C53 C54 119.3(4)
C53 C54 C55 119.6(5)
C56 C55 C54 119.4(4)
C55 C56 C51 121.6(4)

loop_
_geom_bond_atom_site_label_1
_geom_bond_atom_site_label_2
_geom_bond_distance
S1 C2 1.673(4)
S1 C33 1.822(3)
S2 C5 1.673(4)
S2 C7 1.789(4)
S3 C13 1.668(4)
S3 C11 1.845(4)
S4 C16 1.678(4)
S4 C18 1.813(4)
S5 C24 1.679(3)
S5 C22 1.814(4)
S6 C27 1.679(3)
S6 C29 1.832(3)
C2 C3 1.209(4)
C3 C4 1.370(5)
C4 C5 1.209(4)
C7 C8 1.499(6)
C8 C9 1.392(5)
C9 C10 1.527(5)
C10 C11 1.486(5)
C13 C14 1.204(4)
C14 C15 1.360(5)
C15 C16 1.210(4)
C18 C19 1.524(5)
C19 C20 1.516(4)
C20 C21 1.524(4)
C21 C22 1.514(4)
C24 C25 1.205(4)
C25 C26 1.360(4)
C26 C27 1.207(4)
C29 C30 1.514(4)
C30 C31 1.518(4)
C31 C32 1.530(4)
C32 C33 1.513(4)
C50 C51 1.504(5)
C51 C52 1.372(5)
C51 C56 1.389(5)
C52 C53 1.372(6)
C53 C54 1.382(7)
C54 C55 1.400(7)
C55 C56 1.363(6)

loop_
_cod_related_entry_id
_cod_related_entry_database
_cod_related_entry_code
1 ChemSpider 21155339
